data_1560545
loop_
_publ_author_name
'Ar\?ic\?i, M\"ursel'
'Zafer Ye\,silel, Okan'
'B\"uy\"ukg\"ung\"or, Orhan'

_publ_section_title
;
 Four coordination polymers based on 5- tert -butyl isophthalic acid and
 rigid bis(imidazol-1yl)benzene linkers: Synthesis, luminescence detection
 of acetone and optical properties
;
_journal_name_full 'Journal of Solid State Chemistry'
_journal_page_first 141
_journal_page_last 148
_journal_paper_doi 10.1016/j.jssc.2017.02.028
_journal_volume 249
_journal_year 2017
_chemical_formula_moiety 'C18 H19 Cd N2 O5'
_chemical_formula_sum 'C18 H19 Cd N2 O5'
_chemical_formula_weight 455.75
_space_group_crystal_system triclinic
_space_group_IT_number 2
_space_group_name_Hall '-P 1'
_space_group_name_H-M_alt 'P -1'
_atom_sites_solution_hydrogens mixed
_cell_angle_alpha 78.364(5)
_cell_angle_beta 75.838(5)
_cell_angle_gamma 65.761(5)
_cell_formula_units_Z 2
_cell_length_a 8.4661(5)
_cell_length_b 10.0735(7)
_cell_length_c 12.0430(8)
_cell_measurement_reflns_used 26764
_cell_measurement_temperature 296
_cell_measurement_theta_max 27.37
_cell_measurement_theta_min 2.23
_cell_volume 902.08(11)
_computing_cell_refinement X-AREA
_computing_data_collection 'X-AREA (Stoe & Cie, 2002)'
_computing_data_reduction 'X-RED32 (Stoe & Cie, 2002)'
_computing_molecular_graphics 'ORTEP-3 for Windows (Farrugia, 1997)'
_computing_publication_material 'WinGX (Farrugia, 1999)'
_computing_structure_refinement 'SHELXL-2016/6 (Sheldrick, 2016)'
_computing_structure_solution 'SHELXS97 (Sheldrick, 2008)'
_diffrn_ambient_temperature 296
_diffrn_measured_fraction_theta_full 0.987
_diffrn_measured_fraction_theta_max 0.983
_diffrn_measurement_device_type 'STOE IPDS 2'
_diffrn_measurement_method 'rotation method'
_diffrn_radiation_type MoK\a
_diffrn_radiation_wavelength 0.71073
_diffrn_reflns_av_R_equivalents 0.0355
_diffrn_reflns_av_unetI/netI 0.0225
_diffrn_reflns_Laue_measured_fraction_full 0.987
_diffrn_reflns_Laue_measured_fraction_max 0.983
_diffrn_reflns_limit_h_max 10
_diffrn_reflns_limit_h_min -10
_diffrn_reflns_limit_k_max 12
_diffrn_reflns_limit_k_min -12
_diffrn_reflns_limit_l_max 15
_diffrn_reflns_limit_l_min -14
_diffrn_reflns_number 13678
_diffrn_reflns_point_group_measured_fraction_full 0.987
_diffrn_reflns_point_group_measured_fraction_max 0.983
_diffrn_reflns_theta_full 25.242
_diffrn_reflns_theta_max 26.495
_diffrn_reflns_theta_min 2.232
_exptl_absorpt_coefficient_mu 1.242
_exptl_absorpt_correction_T_max 0.7870
_exptl_absorpt_correction_T_min 0.5127
_exptl_absorpt_correction_type integration
_exptl_absorpt_process_details '(X-RED32; Stoe & Cie, 2002)'
_exptl_crystal_colour colorless
_exptl_crystal_density_diffrn 1.678
_exptl_crystal_description prism
_exptl_crystal_F_000 458
_exptl_crystal_size_max 0.68
_exptl_crystal_size_mid 0.37
_exptl_crystal_size_min 0.20
_refine_diff_density_max 0.364
_refine_diff_density_min -0.418
_refine_diff_density_rms 0.061
_refine_ls_extinction_coef .
_refine_ls_extinction_method none
_refine_ls_goodness_of_fit_ref 1.073
_refine_ls_hydrogen_treatment mixed
_refine_ls_matrix_type full
_refine_ls_number_parameters 271
_refine_ls_number_reflns 3678
_refine_ls_number_restraints 3
_refine_ls_restrained_S_all 1.073
_refine_ls_R_factor_all 0.0208
_refine_ls_R_factor_gt 0.0194
_refine_ls_shift/su_max 0.001
_refine_ls_shift/su_mean 0.000
_refine_ls_structure_factor_coef Fsqd
_refine_ls_weighting_details 'w=1/[\s^2^(Fo^2^)+(0.0241P)^2^+0.2882P] where P=(Fo^2^+2Fc^2^)/3'
_refine_ls_weighting_scheme calc
_refine_ls_wR_factor_gt 0.0471
_refine_ls_wR_factor_ref 0.0476
_reflns_Friedel_coverage 0.000
_reflns_Friedel_fraction_full .
_reflns_Friedel_fraction_max .
_reflns_number_gt 3514
_reflns_number_total 3678
_reflns_threshold_expression 'I > 2\s(I)'
_cod_data_source_file mmc5.cif
_cod_data_source_block shelx
_cod_database_code 1560545
_shelx_space_group_comment
;
The symmetry employed for this shelxl refinement is uniquely defined
by the following loop, which should always be used as a source of
symmetry information in preference to the above space-group names.
They are only intended as comments.
;

loop_
_space_group_symop_operation_xyz
'x, y, z'
'-x, -y, -z'

loop_
_atom_site_label
_atom_site_type_symbol
_atom_site_fract_x
_atom_site_fract_y
_atom_site_fract_z
_atom_site_U_iso_or_equiv
_atom_site_adp_type
_atom_site_occupancy
_atom_site_site_symmetry_order
_atom_site_calc_flag
_atom_site_refinement_flags_posn
_atom_site_refinement_flags_adp
_atom_site_refinement_flags_occupancy
_atom_site_disorder_assembly
_atom_site_disorder_group
C1 C 0.2585(2) 0.05603(18) 0.45383(18) 0.0336(4) Uani 1 1 d . . . . .
H1 H 0.160559 0.070939 0.512639 0.040 Uiso 1 1 calc R U . . .
C2 C 0.3325(2) 0.16100(17) 0.41799(17) 0.0310(4) Uani 1 1 d . . . . .
C3 C 0.4809(3) 0.13669(19) 0.33177(17) 0.0350(4) Uani 1 1 d . . . . .
H3 H 0.531408 0.206598 0.310493 0.042 Uiso 1 1 calc R U . . .
C4 C 0.5563(3) 0.0102(2) 0.27628(18) 0.0373(4) Uani 1 1 d . . . . .
C5 C 0.4775(3) -0.09232(19) 0.31242(19) 0.0394(4) Uani 1 1 d . . . . .
H5 H 0.523458 -0.177052 0.276173 0.047 Uiso 1 1 calc R U . . .
C6 C 0.3327(2) -0.07173(18) 0.40070(19) 0.0357(4) Uani 1 1 d . . . . .
C7 C 0.2507(2) 0.30053(17) 0.47285(16) 0.0306(4) Uani 1 1 d . . . . .
C8 C 0.7185(3) -0.0139(2) 0.1802(2) 0.0500(6) Uani 1 1 d . . . . .
C9A C 0.8008(10) 0.0942(8) 0.1682(7) 0.086(3) Uani 0.493(7) 1 d . . P A 1
H9A1 H 0.711960 0.191488 0.164594 0.130 Uiso 0.493(7) 1 calc R U P A 1
H9A2 H 0.855898 0.076891 0.233409 0.130 Uiso 0.493(7) 1 calc R U P A 1
H9A3 H 0.887734 0.084159 0.098877 0.130 Uiso 0.493(7) 1 calc R U P A 1
C10A C 0.8422(9) -0.1672(7) 0.1867(7) 0.067(2) Uani 0.493(7) 1 d . . P A 1
H10A H 0.779528 -0.230129 0.194345 0.101 Uiso 0.493(7) 1 calc R U P A 1
H10B H 0.930007 -0.182228 0.117693 0.101 Uiso 0.493(7) 1 calc R U P A 1
H10C H 0.898171 -0.189496 0.252224 0.101 Uiso 0.493(7) 1 calc R U P A 1
C11A C 0.6420(10) 0.0184(9) 0.0601(5) 0.080(2) Uani 0.493(7) 1 d . . P A 1
H11A H 0.559822 0.118019 0.051621 0.120 Uiso 0.493(7) 1 calc R U P A 1
H11B H 0.737860 0.002659 -0.004373 0.120 Uiso 0.493(7) 1 calc R U P A 1
H11C H 0.583785 -0.046658 0.062933 0.120 Uiso 0.493(7) 1 calc R U P A 1
C9B C 0.8823(7) -0.0321(8) 0.2394(5) 0.069(2) Uani 0.507(7) 1 d . . P A 2
H9B1 H 0.901741 -0.114293 0.298123 0.104 Uiso 0.507(7) 1 calc R U P A 2
H9B2 H 0.986876 -0.047986 0.181582 0.104 Uiso 0.507(7) 1 calc R U P A 2
H9B3 H 0.854119 0.055282 0.273146 0.104 Uiso 0.507(7) 1 calc R U P A 2
C10B C 0.7813(10) -0.1576(8) 0.1333(7) 0.071(2) Uani 0.507(7) 1 d . . P A 2
H10D H 0.796010 -0.235327 0.195748 0.106 Uiso 0.507(7) 1 calc R U P A 2
H10E H 0.696042 -0.155969 0.092574 0.106 Uiso 0.507(7) 1 calc R U P A 2
H10F H 0.891846 -0.173603 0.081628 0.106 Uiso 0.507(7) 1 calc R U P A 2
C11B C 0.6923(10) 0.1106(7) 0.0922(6) 0.084(3) Uani 0.507(7) 1 d . . P A 2
H11D H 0.652370 0.198758 0.127738 0.127 Uiso 0.507(7) 1 calc R U P A 2
H11E H 0.801446 0.098984 0.039835 0.127 Uiso 0.507(7) 1 calc R U P A 2
H11F H 0.605643 0.116619 0.050780 0.127 Uiso 0.507(7) 1 calc R U P A 2
C12 C 0.2595(2) -0.18945(19) 0.4448(2) 0.0405(5) Uani 1 1 d . . . . .
C13 C -0.1203(2) 0.5174(2) 0.76406(16) 0.0348(4) Uani 1 1 d . . . . .
H13 H -0.137248 0.451734 0.728472 0.042 Uiso 1 1 calc R U . . .
C14 C -0.1499(4) 0.6591(4) 0.8875(2) 0.0816(11) Uani 1 1 d . . . . .
H14 H -0.188257 0.709837 0.951746 0.098 Uiso 1 1 calc R U . . .
C15 C -0.0238(4) 0.6674(4) 0.7968(2) 0.0732(9) Uani 1 1 d . . . . .
H15 H 0.040964 0.725514 0.788060 0.088 Uiso 1 1 calc R U . . .
C16 C -0.3559(3) 0.5272(2) 0.93536(17) 0.0369(4) Uani 1 1 d . . . . .
C17 C -0.4534(3) 0.4858(3) 0.88376(18) 0.0473(5) Uani 1 1 d . . . . .
H17 H -0.422379 0.476585 0.805273 0.057 Uiso 1 1 calc R U . . .
C18 C -0.5981(3) 0.4577(3) 0.94849(18) 0.0480(5) Uani 1 1 d . . . . .
H18 H -0.663928 0.428882 0.913845 0.058 Uiso 1 1 calc R U . . .
N1 N -0.0052(2) 0.57805(19) 0.71990(15) 0.0391(4) Uani 1 1 d . . . . .
N2 N -0.2110(2) 0.5616(2) 0.86709(14) 0.0410(4) Uani 1 1 d . . . . .
O1 O 0.33626(18) 0.38279(14) 0.45333(13) 0.0414(3) Uani 1 1 d . . . . .
O2 O 0.09996(17) 0.33485(14) 0.53480(12) 0.0363(3) Uani 1 1 d . . . . .
O3 O 0.3027(2) -0.29204(14) 0.38413(15) 0.0465(4) Uani 1 1 d . . . . .
O4 O 0.1621(2) -0.18517(15) 0.54099(16) 0.0508(4) Uani 1 1 d . . . . .
O5 O 0.38733(19) 0.52351(18) 0.64672(14) 0.0430(3) Uani 1 1 d D . . . .
Cd1 Cd 0.15765(2) 0.58316(2) 0.54203(2) 0.02870(5) Uani 1 1 d . . . . .
H5A H 0.438(3) 0.582(2) 0.620(2) 0.062(8) Uiso 1 1 d D . . . .
H5B H 0.466(3) 0.4431(19) 0.635(3) 0.068(9) Uiso 1 1 d D . . . .

loop_
_atom_site_aniso_label
_atom_site_aniso_U_11
_atom_site_aniso_U_22
_atom_site_aniso_U_33
_atom_site_aniso_U_23
_atom_site_aniso_U_13
_atom_site_aniso_U_12
C1 0.0268(8) 0.0237(7) 0.0491(11) -0.0064(7) -0.0017(7) -0.0103(7)
C2 0.0291(8) 0.0208(7) 0.0442(10) -0.0070(7) -0.0050(7) -0.0101(7)
C3 0.0367(10) 0.0255(8) 0.0464(11) -0.0075(7) -0.0003(8) -0.0179(7)
C4 0.0373(10) 0.0299(8) 0.0450(11) -0.0107(8) 0.0013(8) -0.0150(8)
C5 0.0421(10) 0.0252(8) 0.0535(12) -0.0145(8) -0.0021(9) -0.0146(8)
C6 0.0322(9) 0.0222(8) 0.0556(12) -0.0061(8) -0.0073(8) -0.0129(7)
C7 0.0314(9) 0.0215(7) 0.0404(10) -0.0063(7) -0.0065(7) -0.0104(6)
C8 0.0537(13) 0.0377(10) 0.0541(13) -0.0162(10) 0.0140(10) -0.0213(10)
C9A 0.072(4) 0.083(5) 0.108(6) -0.048(5) 0.050(5) -0.054(4)
C10A 0.048(4) 0.053(3) 0.071(5) -0.004(3) 0.017(3) -0.007(3)
C11A 0.086(5) 0.096(5) 0.045(3) -0.011(3) 0.002(3) -0.027(4)
C9B 0.050(3) 0.097(5) 0.068(4) -0.031(3) 0.015(3) -0.039(3)
C10B 0.065(4) 0.061(4) 0.077(5) -0.039(4) 0.021(3) -0.021(3)
C11B 0.081(5) 0.069(4) 0.061(4) 0.009(3) 0.020(3) -0.011(3)
C12 0.0301(9) 0.0214(8) 0.0717(15) -0.0046(8) -0.0116(9) -0.0105(7)
C13 0.0343(9) 0.0372(9) 0.0325(10) -0.0064(7) 0.0018(7) -0.0166(8)
C14 0.094(2) 0.132(3) 0.0596(16) -0.0566(18) 0.0349(15) -0.090(2)
C15 0.0800(19) 0.112(2) 0.0606(16) -0.0444(16) 0.0273(14) -0.0760(19)
C16 0.0331(9) 0.0493(10) 0.0309(9) -0.0053(8) 0.0023(7) -0.0225(8)
C17 0.0496(12) 0.0753(15) 0.0269(10) -0.0109(10) 0.0037(8) -0.0372(11)
C18 0.0475(12) 0.0789(15) 0.0335(10) -0.0136(10) 0.0011(8) -0.0413(12)
N1 0.0358(8) 0.0462(9) 0.0380(9) -0.0107(7) 0.0062(7) -0.0229(7)
N2 0.0400(9) 0.0564(10) 0.0336(9) -0.0113(8) 0.0071(7) -0.0302(8)
O1 0.0386(7) 0.0275(6) 0.0636(9) -0.0173(6) 0.0018(6) -0.0186(5)
O2 0.0307(6) 0.0313(6) 0.0459(8) -0.0128(6) -0.0026(6) -0.0094(5)
O3 0.0439(8) 0.0260(6) 0.0762(11) -0.0122(7) -0.0090(7) -0.0181(6)
O4 0.0447(8) 0.0333(7) 0.0756(11) -0.0106(7) 0.0060(8) -0.0236(6)
O5 0.0320(7) 0.0473(8) 0.0512(9) -0.0140(7) -0.0044(6) -0.0144(7)
Cd1 0.02532(7) 0.02699(7) 0.03519(8) -0.00919(5) 0.00333(5) -0.01370(5)

loop_
_atom_type_symbol
_atom_type_description
_atom_type_scat_dispersion_real
_atom_type_scat_dispersion_imag
_atom_type_scat_source
C C 0.0033 0.0016 'International Tables Vol C Tables 4.2.6.8 and 6.1.1.4'
H H 0.0000 0.0000 'International Tables Vol C Tables 4.2.6.8 and 6.1.1.4'
N N 0.0061 0.0033 'International Tables Vol C Tables 4.2.6.8 and 6.1.1.4'
O O 0.0106 0.0060 'International Tables Vol C Tables 4.2.6.8 and 6.1.1.4'
Cd Cd -0.8075 1.2024 'International Tables Vol C Tables 4.2.6.8 and 6.1.1.4'

loop_
_geom_angle_atom_site_label_1
_geom_angle_atom_site_label_2
_geom_angle_atom_site_label_3
_geom_angle
_geom_angle_site_symmetry_1
_geom_angle_site_symmetry_3
C2 C1 C6 119.12(17) . .
C2 C1 H1 120.4 . .
C6 C1 H1 120.4 . .
C1 C2 C3 120.14(15) . .
C1 C2 C7 119.45(16) . .
C3 C2 C7 120.41(15) . .
C2 C3 C4 121.72(16) . .
C2 C3 H3 119.1 . .
C4 C3 H3 119.1 . .
C5 C4 C3 116.98(17) . .
C5 C4 C8 121.99(16) . .
C3 C4 C8 121.03(17) . .
C6 C5 C4 121.96(16) . .
C6 C5 H5 119.0 . .
C4 C5 H5 119.0 . .
C5 C6 C1 120.03(16) . .
C5 C6 C12 120.91(16) . .
C1 C6 C12 118.97(18) . .
O2 C7 O1 121.52(15) . .
O2 C7 C2 120.38(15) . .
O1 C7 C2 118.09(16) . .
C10A C8 C9A 114.4(5) . .
C11B C8 C10B 113.6(5) . .
C11B C8 C4 111.5(3) . .
C10A C8 C4 111.8(3) . .
C9A C8 C4 113.7(3) . .
C10B C8 C4 112.8(3) . .
C11B C8 C9B 108.2(5) . .
C10B C8 C9B 103.0(4) . .
C4 C8 C9B 107.1(2) . .
C10A C8 C11A 106.1(5) . .
C9A C8 C11A 105.1(5) . .
C4 C8 C11A 104.8(3) . .
C8 C9A H9A1 109.5 . .
C8 C9A H9A2 109.5 . .
H9A1 C9A H9A2 109.5 . .
C8 C9A H9A3 109.5 . .
H9A1 C9A H9A3 109.5 . .
H9A2 C9A H9A3 109.5 . .
C8 C10A H10A 109.5 . .
C8 C10A H10B 109.5 . .
H10A C10A H10B 109.5 . .
C8 C10A H10C 109.5 . .
H10A C10A H10C 109.5 . .
H10B C10A H10C 109.5 . .
C8 C11A H11A 109.5 . .
C8 C11A H11B 109.5 . .
H11A C11A H11B 109.5 . .
C8 C11A H11C 109.5 . .
H11A C11A H11C 109.5 . .
H11B C11A H11C 109.5 . .
C8 C9B H9B1 109.5 . .
C8 C9B H9B2 109.5 . .
H9B1 C9B H9B2 109.5 . .
C8 C9B H9B3 109.5 . .
H9B1 C9B H9B3 109.5 . .
H9B2 C9B H9B3 109.5 . .
C8 C10B H10D 109.5 . .
C8 C10B H10E 109.5 . .
H10D C10B H10E 109.5 . .
C8 C10B H10F 109.5 . .
H10D C10B H10F 109.5 . .
H10E C10B H10F 109.5 . .
C8 C11B H11D 109.5 . .
C8 C11B H11E 109.5 . .
H11D C11B H11E 109.5 . .
C8 C11B H11F 109.5 . .
H11D C11B H11F 109.5 . .
H11E C11B H11F 109.5 . .
O4 C12 O3 121.96(18) . .
O4 C12 C6 119.15(18) . .
O3 C12 C6 118.9(2) . .
O4 C12 Cd1 59.40(10) . 1_545
O3 C12 Cd1 62.85(10) . 1_545
C6 C12 Cd1 172.85(15) . 1_545
N1 C13 N2 111.73(17) . .
N1 C13 H13 124.1 . .
N2 C13 H13 124.1 . .
C15 C14 N2 106.7(2) . .
C15 C14 H14 126.7 . .
N2 C14 H14 126.7 . .
C14 C15 N1 109.7(2) . .
C14 C15 H15 125.2 . .
N1 C15 H15 125.2 . .
C17 C16 C18 120.37(19) . 2_467
C17 C16 N2 119.64(18) . .
C18 C16 N2 119.93(18) 2_467 .
C16 C17 C18 119.99(19) . .
C16 C17 H17 120.0 . .
C18 C17 H17 120.0 . .
C16 C18 C17 119.6(2) 2_467 .
C16 C18 H18 120.2 2_467 .
C17 C18 H18 120.2 . .
C13 N1 C15 105.81(17) . .
C13 N1 Cd1 130.78(14) . .
C15 N1 Cd1 122.33(15) . .
C13 N2 C14 106.11(17) . .
C13 N2 C16 126.94(17) . .
C14 N2 C16 126.59(17) . .
C7 O1 Cd1 105.71(11) . .
C7 O2 Cd1 122.58(13) . 2_566
C12 O3 Cd1 89.46(13) . 1_545
C12 O4 Cd1 93.46(11) . 1_545
Cd1 O5 H5A 108(2) . .
Cd1 O5 H5B 112(2) . .
H5A O5 H5B 103(2) . .
N1 Cd1 O1 124.45(6) . .
N1 Cd1 O2 88.95(6) . 2_566
O1 Cd1 O2 103.47(5) . 2_566
N1 Cd1 O4 95.31(6) . 1_565
O1 Cd1 O4 134.95(5) . 1_565
O2 Cd1 O4 96.88(6) 2_566 1_565
N1 Cd1 O5 82.81(6) . .
O1 Cd1 O5 85.76(5) . .
O2 Cd1 O5 170.11(5) 2_566 .
O4 Cd1 O5 78.55(6) 1_565 .
N1 Cd1 O3 150.06(5) . 1_565
O1 Cd1 O3 83.77(5) . 1_565
O2 Cd1 O3 94.08(5) 2_566 1_565
O4 Cd1 O3 54.75(5) 1_565 1_565
O5 Cd1 O3 90.40(6) . 1_565
N1 Cd1 C12 122.40(6) . 1_565
O1 Cd1 C12 109.40(6) . 1_565
O2 Cd1 C12 97.72(5) 2_566 1_565
O4 Cd1 C12 27.14(6) 1_565 1_565
O5 Cd1 C12 82.25(6) . 1_565
O3 Cd1 C12 27.69(6) 1_565 1_565

loop_
_geom_bond_atom_site_label_1
_geom_bond_atom_site_label_2
_geom_bond_distance
_geom_bond_site_symmetry_2
C1 C2 1.387(2) .
C1 C6 1.390(2) .
C1 H1 0.9300 .
C2 C3 1.389(3) .
C2 C7 1.498(2) .
C3 C4 1.395(2) .
C3 H3 0.9300 .
C4 C5 1.394(3) .
C4 C8 1.531(3) .
C5 C6 1.385(3) .
C5 H5 0.9300 .
C6 C12 1.504(2) .
C7 O2 1.257(2) .
C7 O1 1.264(2) .
C8 C11B 1.448(6) .
C8 C10A 1.467(6) .
C8 C9A 1.483(6) .
C8 C10B 1.500(6) .
C8 C9B 1.638(7) .
C8 C11A 1.648(7) .
C9A H9A1 0.9600 .
C9A H9A2 0.9600 .
C9A H9A3 0.9600 .
C10A H10A 0.9600 .
C10A H10B 0.9600 .
C10A H10C 0.9600 .
C11A H11A 0.9600 .
C11A H11B 0.9600 .
C11A H11C 0.9600 .
C9B H9B1 0.9600 .
C9B H9B2 0.9600 .
C9B H9B3 0.9600 .
C10B H10D 0.9600 .
C10B H10E 0.9600 .
C10B H10F 0.9600 .
C11B H11D 0.9600 .
C11B H11E 0.9600 .
C11B H11F 0.9600 .
C12 O4 1.244(3) .
C12 O3 1.265(2) .
C12 Cd1 2.7215(19) 1_545
C13 N1 1.307(2) .
C13 N2 1.343(2) .
C13 H13 0.9300 .
C14 C15 1.344(3) .
C14 N2 1.367(3) .
C14 H14 0.9300 .
C15 N1 1.357(3) .
C15 H15 0.9300 .
C16 C17 1.371(3) .
C16 C18 1.379(3) 2_467
C16 N2 1.429(2) .
C17 C18 1.384(3) .
C17 H17 0.9300 .
C18 H18 0.9300 .
N1 Cd1 2.2496(16) .
O1 Cd1 2.2528(12) .
O2 Cd1 2.3440(14) 2_566
O3 Cd1 2.4217(16) 1_545
O4 Cd1 2.3468(13) 1_545
O5 Cd1 2.3805(15) .
O5 H5A 0.838(16) .
O5 H5B 0.824(16) .

loop_
_geom_hbond_atom_site_label_D
_geom_hbond_atom_site_label_H
_geom_hbond_atom_site_label_A
_geom_hbond_distance_DH
_geom_hbond_distance_HA
_geom_hbond_distance_DA
_geom_hbond_angle_DHA
_geom_hbond_site_symmetry_A
C17 H17 O5 0.93 2.64 3.337(3) 132.0 1_455
C17 H17 O5 0.93 2.64 3.337(3) 132.0 1_455
O5 H5A O1 0.838(16) 2.04(2) 2.792(2) 150(2) 2_666
O5 H5B O3 0.824(16) 1.92(2) 2.704(2) 160(3) 2_656

loop_
_geom_torsion_atom_site_label_1
_geom_torsion_atom_site_label_2
_geom_torsion_atom_site_label_3
_geom_torsion_atom_site_label_4
_geom_torsion
_geom_torsion_site_symmetry_1
_geom_torsion_site_symmetry_2
_geom_torsion_site_symmetry_3
_geom_torsion_site_symmetry_4
C6 C1 C2 C3 -1.3(3) . . . .
C6 C1 C2 C7 178.54(18) . . . .
C1 C2 C3 C4 2.2(3) . . . .
C7 C2 C3 C4 -177.71(18) . . . .
C2 C3 C4 C5 -0.9(3) . . . .
C2 C3 C4 C8 179.2(2) . . . .
C3 C4 C5 C6 -1.1(3) . . . .
C8 C4 C5 C6 178.8(2) . . . .
C4 C5 C6 C1 1.9(3) . . . .
C4 C5 C6 C12 -174.8(2) . . . .
C2 C1 C6 C5 -0.6(3) . . . .
C2 C1 C6 C12 176.10(18) . . . .
C1 C2 C7 O2 -13.0(3) . . . .
C3 C2 C7 O2 166.88(19) . . . .
C1 C2 C7 O1 168.15(18) . . . .
C3 C2 C7 O1 -12.0(3) . . . .
C5 C4 C8 C11B 128.2(5) . . . .
C3 C4 C8 C11B -51.9(5) . . . .
C5 C4 C8 C10A -38.6(5) . . . .
C3 C4 C8 C10A 141.3(5) . . . .
C5 C4 C8 C9A -170.0(5) . . . .
C3 C4 C8 C9A 9.9(6) . . . .
C5 C4 C8 C10B -1.0(5) . . . .
C3 C4 C8 C10B 178.9(5) . . . .
C5 C4 C8 C9B -113.6(3) . . . .
C3 C4 C8 C9B 66.3(4) . . . .
C5 C4 C8 C11A 75.8(4) . . . .
C3 C4 C8 C11A -104.3(4) . . . .
C5 C6 C12 O4 161.5(2) . . . .
C1 C6 C12 O4 -15.2(3) . . . .
C5 C6 C12 O3 -16.7(3) . . . .
C1 C6 C12 O3 166.58(19) . . . .
N2 C14 C15 N1 0.3(4) . . . .
C18 C16 C17 C18 -0.5(4) 2_467 . . .
N2 C16 C17 C18 -177.5(2) . . . .
C16 C17 C18 C16 0.5(4) . . . 2_467
N2 C13 N1 C15 -1.0(3) . . . .
N2 C13 N1 Cd1 -169.00(15) . . . .
C14 C15 N1 C13 0.4(4) . . . .
C14 C15 N1 Cd1 169.7(2) . . . .
N1 C13 N2 C14 1.2(3) . . . .
N1 C13 N2 C16 174.6(2) . . . .
C15 C14 N2 C13 -0.9(4) . . . .
C15 C14 N2 C16 -174.3(3) . . . .
C17 C16 N2 C13 -22.3(4) . . . .
C18 C16 N2 C13 160.7(2) 2_467 . . .
C17 C16 N2 C14 149.8(3) . . . .
C18 C16 N2 C14 -27.3(4) 2_467 . . .
O2 C7 O1 Cd1 -2.5(2) . . . .
C2 C7 O1 Cd1 176.32(13) . . . .
O1 C7 O2 Cd1 105.61(19) . . . 2_566
C2 C7 O2 Cd1 -73.2(2) . . . 2_566
O4 C12 O3 Cd1 -6.0(2) . . . 1_545
C6 C12 O3 Cd1 172.13(16) . . . 1_545
O3 C12 O4 Cd1 6.2(2) . . . 1_545
C6 C12 O4 Cd1 -171.93(16) . . . 1_545
